data_1518527
loop_
_publ_author_name
'Surampudi, S.'
'Yeh, M.-L.'
'Siegler, M. A.'
'Hardigree, J. F. Martinez'
'Kasl, T. A.'
'Katz, H. E.'
'Klausen, R. S.'

_publ_section_title
;
 Increased carrier mobility in end-functionalized oligosilanes
;
_journal_issue 3
_journal_name_full 'Chem. Sci.'
_journal_page_first 1905
_journal_paper_doi 10.1039/C4SC03274H
_journal_volume 6
_journal_year 2015
_chemical_formula_moiety 'C38 H48 N2 O4'
_chemical_formula_sum 'C38 H48 N2 O4'
_chemical_formula_weight 596.78
_chemical_name_systematic
;
 ?
;
_space_group_crystal_system monoclinic
_space_group_IT_number 14
_space_group_name_Hall '-P 2ybc'
_space_group_name_H-M_alt 'P 1 21/c 1'
_symmetry_space_group_name_Hall '-P 2ybc'
_symmetry_space_group_name_H-M 'P 1 21/c 1'
_atom_sites_solution_hydrogens geom
_atom_sites_solution_primary direct
_atom_sites_solution_secondary difmap
_audit_creation_method SHELXL-2013
_audit_update_record
;
2014-10-24 deposited with the CCDC.
2015-01-05 downloaded from the CCDC.
;
_cell_angle_alpha 90
_cell_angle_beta 100.8897(10)
_cell_angle_gamma 90
_cell_formula_units_Z 4
_cell_length_a 14.93217(16)
_cell_length_b 14.22602(15)
_cell_length_c 15.93712(17)
_cell_measurement_reflns_used 12778
_cell_measurement_temperature 110(2)
_cell_measurement_theta_max 72.00
_cell_measurement_theta_min 2.98
_cell_volume 3324.49(6)
_computing_cell_refinement
;
CrysAlisPro, Agilent Technologies,
Version 1.171.36.32 (release 02-08-2013 CrysAlis171 .NET)
(compiled Aug  2 2013,16:46:58)
;
_computing_data_collection
;
CrysAlisPro, Agilent Technologies,
Version 1.171.36.32 (release 02-08-2013 CrysAlis171 .NET)
(compiled Aug  2 2013,16:46:58)
;
_computing_data_reduction
;
CrysAlisPro, Agilent Technologies,
Version 1.171.36.32 (release 02-08-2013 CrysAlis171 .NET)
(compiled Aug  2 2013,16:46:58)
;
_computing_molecular_graphics 'SHELXTL v6.10 (Sheldrick, 2008)'
_computing_publication_material 'SHELXTL v6.10 (Sheldrick, 2008)'
_computing_structure_refinement 'SHELXL-2013 (Sheldrick, 2013)'
_computing_structure_solution 'SHELXS-2013 (Sheldrick, 2013)'
_diffrn_ambient_temperature 110(2)
_diffrn_measured_fraction_theta_full 0.999
_diffrn_measured_fraction_theta_max 0.999
_diffrn_measurement_device_type 'SuperNova, Dual, Cu at zero, Atlas'
_diffrn_measurement_method '\w scans'
_diffrn_radiation_monochromator mirror
_diffrn_radiation_source 'SuperNova (Cu) X-ray Source'
_diffrn_radiation_type CuK\a
_diffrn_radiation_wavelength 1.54178
_diffrn_reflns_av_R_equivalents 0.0223
_diffrn_reflns_av_unetI/netI 0.0176
_diffrn_reflns_Laue_measured_fraction_full 0.999
_diffrn_reflns_Laue_measured_fraction_max 0.999
_diffrn_reflns_limit_h_max 17
_diffrn_reflns_limit_h_min -18
_diffrn_reflns_limit_k_max 17
_diffrn_reflns_limit_k_min -16
_diffrn_reflns_limit_l_max 19
_diffrn_reflns_limit_l_min -13
_diffrn_reflns_number 22101
_diffrn_reflns_point_group_measured_fraction_full 0.999
_diffrn_reflns_point_group_measured_fraction_max 0.999
_diffrn_reflns_theta_full 67.679
_diffrn_reflns_theta_max 71.897
_diffrn_reflns_theta_min 3.014
_exptl_absorpt_coefficient_mu 0.603
_exptl_absorpt_correction_T_max 0.928
_exptl_absorpt_correction_T_min 0.872
_exptl_absorpt_correction_type analytical
_exptl_absorpt_process_details
;
CrysAlisPro, Agilent Technologies,
Version 1.171.36.32 (release 02-08-2013 CrysAlis171 .NET)
(compiled Aug  2 2013,16:46:58)
Analytical numeric absorption correction using a multifaceted crystal
            model based on expressions derived by R.C. Clark & J.S. Reid.
(Clark, R. C. & Reid, J. S. (1995). Acta Cryst. A51, 887-897)
;
_exptl_crystal_colour colorless
_exptl_crystal_density_diffrn 1.192
_exptl_crystal_description 'irregular block'
_exptl_crystal_F_000 1288
_exptl_crystal_size_max 0.35
_exptl_crystal_size_mid 0.25
_exptl_crystal_size_min 0.17
_refine_diff_density_max 0.249
_refine_diff_density_min -0.180
_refine_diff_density_rms 0.032
_refine_ls_extinction_method none
_refine_ls_goodness_of_fit_ref 1.041
_refine_ls_hydrogen_treatment constr
_refine_ls_matrix_type full
_refine_ls_number_parameters 399
_refine_ls_number_reflns 6527
_refine_ls_number_restraints 0
_refine_ls_restrained_S_all 1.041
_refine_ls_R_factor_all 0.0382
_refine_ls_R_factor_gt 0.0335
_refine_ls_shift/su_max 0.001
_refine_ls_shift/su_mean 0.000
_refine_ls_structure_factor_coef Fsqd
_refine_ls_weighting_details
;
 w=1/[\s^2^(Fo^2^)+(0.0454P)^2^+0.7014P]
 where P=(Fo^2^+2Fc^2^)/3
;
_refine_ls_weighting_scheme calc
_refine_ls_wR_factor_gt 0.0893
_refine_ls_wR_factor_ref 0.0935
_reflns_Friedel_coverage 0.000
_reflns_number_gt 5792
_reflns_number_total 6527
_reflns_threshold_expression 'I > 2\s(I)'
_cod_data_source_file c4sc03274h2.cif
_cod_data_source_block C6C6
_cod_depositor_comments 'Adding full bibliography for 1518526--1518529.cif.'
_cod_original_cell_volume 3324.48(6)
_cod_database_code 1518527
_shelx_space_group_comment
;
The symmetry employed for this shelxl refinement is uniquely defined
by the following loop, which should always be used as a source of
symmetry information in preference to the above space-group names.
They are only intended as comments.
;
_shelxl_version_number 2013-2

loop_
_space_group_symop_operation_xyz
'x, y, z'
'-x, y+1/2, -z+1/2'
'-x, -y, -z'
'x, -y-1/2, z-1/2'

loop_
_atom_site_label
_atom_site_type_symbol
_atom_site_fract_x
_atom_site_fract_y
_atom_site_fract_z
_atom_site_U_iso_or_equiv
_atom_site_adp_type
_atom_site_occupancy
_atom_site_site_symmetry_order
_atom_site_calc_flag
_atom_site_refinement_flags_posn
_atom_site_refinement_flags_adp
C1 C 0.87342(7) 0.23009(8) 1.91597(7) 0.0301(2) Uani 1 1 d . .
H1A H 0.9207 0.2699 1.8993 0.045 Uiso 1 1 calc R U
H1B H 0.9016 0.1860 1.9605 0.045 Uiso 1 1 calc R U
H1C H 0.8293 0.2696 1.9380 0.045 Uiso 1 1 calc R U
C2 C 0.82469(7) 0.17532(7) 1.83841(6) 0.0253(2) Uani 1 1 d . .
H2A H 0.7746 0.1382 1.8548 0.030 Uiso 1 1 calc R U
H2B H 0.8682 0.1308 1.8200 0.030 Uiso 1 1 calc R U
C3 C 0.78563(7) 0.23954(7) 1.76381(6) 0.0230(2) Uani 1 1 d . .
H3A H 0.8359 0.2773 1.7485 0.028 Uiso 1 1 calc R U
H3B H 0.7420 0.2836 1.7825 0.028 Uiso 1 1 calc R U
C4 C 0.73720(7) 0.18733(7) 1.68439(6) 0.0220(2) Uani 1 1 d . .
H4A H 0.6842 0.1530 1.6983 0.026 Uiso 1 1 calc R U
H4B H 0.7794 0.1404 1.6675 0.026 Uiso 1 1 calc R U
C5 C 0.70439(7) 0.25327(7) 1.60919(6) 0.0237(2) Uani 1 1 d . .
H5A H 0.6599 0.2986 1.6247 0.028 Uiso 1 1 calc R U
H5B H 0.7568 0.2893 1.5960 0.028 Uiso 1 1 calc R U
C6 C 0.66041(7) 0.19807(7) 1.53161(6) 0.0232(2) Uani 1 1 d . .
H6A H 0.7047 0.1527 1.5157 0.028 Uiso 1 1 calc R U
H6B H 0.6075 0.1625 1.5442 0.028 Uiso 1 1 calc R U
C7 C 0.58862(7) 0.22214(7) 1.38925(6) 0.0213(2) Uani 1 1 d . .
C8 C 0.55677(6) 0.29043(7) 1.31852(6) 0.01988(19) Uani 1 1 d . .
C9 C 0.57579(6) 0.38841(7) 1.33428(6) 0.0212(2) Uani 1 1 d . .
C10 C 0.51299(6) 0.25395(7) 1.24357(6) 0.0206(2) Uani 1 1 d . .
H10 H 0.5059 0.1876 1.2444 0.025 Uiso 1 1 calc R U
C11 C 0.47468(6) 0.29709(7) 1.16201(6) 0.01963(19) Uani 1 1 d . .
C12 C 0.47175(6) 0.39412(7) 1.14507(6) 0.0209(2) Uani 1 1 d . .
H12 H 0.4959 0.4372 1.1891 0.025 Uiso 1 1 calc R U
C13 C 0.43391(6) 0.42703(7) 1.06465(6) 0.0213(2) Uani 1 1 d . .
H13 H 0.4323 0.4928 1.0544 0.026 Uiso 1 1 calc R U
C14 C 0.39785(6) 0.36616(7) 0.99790(6) 0.0215(2) Uani 1 1 d . .
C15 C 0.40052(7) 0.26987(7) 1.01475(6) 0.0256(2) Uani 1 1 d . .
H15 H 0.3763 0.2270 0.9705 0.031 Uiso 1 1 calc R U
C16 C 0.43810(7) 0.23599(7) 1.09541(6) 0.0240(2) Uani 1 1 d . .
H16 H 0.4390 0.1702 1.1056 0.029 Uiso 1 1 calc R U
C17 C 0.35751(7) 0.40689(7) 0.91146(6) 0.0266(2) Uani 1 1 d . .
H17A H 0.4082 0.4256 0.8830 0.032 Uiso 1 1 calc R U
H17B H 0.3236 0.4647 0.9204 0.032 Uiso 1 1 calc R U
C18 C 0.29400(7) 0.34282(7) 0.85153(6) 0.0238(2) Uani 1 1 d . .
H18A H 0.2454 0.3200 0.8810 0.029 Uiso 1 1 calc R U
H18B H 0.3288 0.2875 0.8378 0.029 Uiso 1 1 calc R U
C19 C 0.25011(7) 0.39124(7) 0.76853(6) 0.0242(2) Uani 1 1 d . .
H19A H 0.2200 0.4498 0.7821 0.029 Uiso 1 1 calc R U
H19B H 0.2981 0.4085 0.7362 0.029 Uiso 1 1 calc R U
C20 C 0.18011(7) 0.32856(8) 0.71322(6) 0.0283(2) Uani 1 1 d . .
H20A H 0.1310 0.3139 0.7451 0.034 Uiso 1 1 calc R U
H20B H 0.2099 0.2686 0.7030 0.034 Uiso 1 1 calc R U
C21 C 0.13720(7) 0.37117(8) 0.62713(6) 0.0256(2) Uani 1 1 d . .
H21A H 0.1139 0.4347 0.6366 0.031 Uiso 1 1 calc R U
H21B H 0.0846 0.3321 0.6006 0.031 Uiso 1 1 calc R U
C22 C 0.20386(7) 0.37866(8) 0.56527(6) 0.0250(2) Uani 1 1 d . .
H22A H 0.2536 0.4228 0.5887 0.030 Uiso 1 1 calc R U
H22B H 0.2314 0.3163 0.5592 0.030 Uiso 1 1 calc R U
C23 C 0.15624(6) 0.41264(7) 0.47911(6) 0.0216(2) Uani 1 1 d . .
C24 C 0.14937(7) 0.50827(7) 0.46010(6) 0.0241(2) Uani 1 1 d . .
H24 H 0.1780 0.5526 0.5011 0.029 Uiso 1 1 calc R U
C25 C 0.10145(7) 0.53943(7) 0.38228(6) 0.0238(2) Uani 1 1 d . .
H25 H 0.0964 0.6050 0.3710 0.029 Uiso 1 1 calc R U
C26 C 0.06008(6) 0.47552(7) 0.31963(6) 0.0205(2) Uani 1 1 d . .
C27 C 0.06716(6) 0.37896(7) 0.33885(6) 0.0218(2) Uani 1 1 d . .
H27 H 0.0398 0.3342 0.2976 0.026 Uiso 1 1 calc R U
C28 C 0.11380(7) 0.34901(7) 0.41758(6) 0.0227(2) Uani 1 1 d . .
H28 H 0.1170 0.2837 0.4301 0.027 Uiso 1 1 calc R U
C29 C 0.01245(6) 0.51508(7) 0.23998(6) 0.0220(2) Uani 1 1 d . .
H29 H 0.0114 0.5818 0.2393 0.026 Uiso 1 1 calc R U
C30 C -0.03084(6) 0.47534(7) 0.16640(6) 0.0210(2) Uani 1 1 d . .
C31 C -0.03797(6) 0.37600(7) 0.15041(6) 0.0215(2) Uani 1 1 d . .
C32 C -0.07363(7) 0.54024(7) 0.09670(6) 0.0228(2) Uani 1 1 d . .
C33 C -0.15913(7) 0.55559(7) -0.04263(6) 0.0243(2) Uani 1 1 d . .
H33A H -0.1116 0.5944 -0.0615 0.029 Uiso 1 1 calc R U
H33B H -0.2038 0.5982 -0.0236 0.029 Uiso 1 1 calc R U
C34 C -0.20620(7) 0.49514(7) -0.11541(6) 0.0242(2) Uani 1 1 d . .
H34A H -0.2560 0.4592 -0.0972 0.029 Uiso 1 1 calc R U
H34B H -0.1621 0.4498 -0.1316 0.029 Uiso 1 1 calc R U
C35 C -0.24526(7) 0.55654(7) -0.19220(6) 0.0227(2) Uani 1 1 d . .
H35A H -0.2863 0.6041 -0.1743 0.027 Uiso 1 1 calc R U
H35B H -0.1946 0.5904 -0.2110 0.027 Uiso 1 1 calc R U
C36 C -0.29798(7) 0.50123(7) -0.26746(6) 0.0233(2) Uani 1 1 d . .
H36A H -0.3487 0.4672 -0.2488 0.028 Uiso 1 1 calc R U
H36B H -0.2570 0.4539 -0.2858 0.028 Uiso 1 1 calc R U
C37 C -0.33670(7) 0.56398(7) -0.34328(6) 0.0239(2) Uani 1 1 d . .
H37A H -0.3798 0.6093 -0.3255 0.029 Uiso 1 1 calc R U
H37B H -0.2863 0.6004 -0.3599 0.029 Uiso 1 1 calc R U
C38 C -0.38576(8) 0.50938(8) -0.42059(7) 0.0294(2) Uani 1 1 d . .
H38A H -0.3426 0.4669 -0.4406 0.044 Uiso 1 1 calc R U
H38B H -0.4108 0.5534 -0.4663 0.044 Uiso 1 1 calc R U
H38C H -0.4355 0.4727 -0.4046 0.044 Uiso 1 1 calc R U
N1 N 0.59110(6) 0.46696(6) 1.34610(6) 0.0282(2) Uani 1 1 d . .
N2 N -0.04351(6) 0.29658(6) 0.13770(6) 0.0287(2) Uani 1 1 d . .
O1 O 0.63039(5) 0.26346(5) 1.46111(4) 0.02276(16) Uani 1 1 d . .
O2 O 0.57732(6) 0.13852(5) 1.38078(5) 0.03036(18) Uani 1 1 d . .
O3 O -0.06896(6) 0.62459(5) 0.10252(5) 0.03223(18) Uani 1 1 d . .
O4 O -0.11768(5) 0.49449(5) 0.02773(4) 0.02469(16) Uani 1 1 d . .

loop_
_atom_site_aniso_label
_atom_site_aniso_U_11
_atom_site_aniso_U_22
_atom_site_aniso_U_33
_atom_site_aniso_U_23
_atom_site_aniso_U_13
_atom_site_aniso_U_12
C1 0.0310(5) 0.0323(6) 0.0244(5) 0.0040(4) -0.0017(4) -0.0028(5)
C2 0.0238(5) 0.0255(5) 0.0245(5) 0.0052(4) -0.0004(4) -0.0024(4)
C3 0.0241(5) 0.0221(5) 0.0219(5) 0.0027(4) 0.0023(4) 0.0001(4)
C4 0.0223(5) 0.0221(5) 0.0212(5) 0.0027(4) 0.0027(4) 0.0003(4)
C5 0.0261(5) 0.0225(5) 0.0214(5) 0.0026(4) 0.0018(4) -0.0014(4)
C6 0.0287(5) 0.0211(5) 0.0193(5) 0.0052(4) 0.0032(4) 0.0013(4)
C7 0.0234(5) 0.0213(5) 0.0197(5) 0.0010(4) 0.0050(4) 0.0004(4)
C8 0.0193(4) 0.0197(5) 0.0210(5) 0.0021(4) 0.0048(4) 0.0007(4)
C9 0.0209(4) 0.0241(5) 0.0179(4) 0.0019(4) 0.0022(3) -0.0003(4)
C10 0.0209(4) 0.0186(5) 0.0230(5) 0.0011(4) 0.0056(4) 0.0003(4)
C11 0.0183(4) 0.0195(5) 0.0209(5) 0.0008(4) 0.0034(3) 0.0003(3)
C12 0.0230(5) 0.0188(5) 0.0208(5) -0.0020(4) 0.0037(4) -0.0005(4)
C13 0.0221(5) 0.0168(5) 0.0250(5) 0.0013(4) 0.0045(4) -0.0001(4)
C14 0.0195(4) 0.0217(5) 0.0221(5) 0.0020(4) 0.0006(4) -0.0010(4)
C15 0.0299(5) 0.0203(5) 0.0234(5) -0.0009(4) -0.0034(4) -0.0034(4)
C16 0.0271(5) 0.0174(5) 0.0256(5) 0.0012(4) -0.0002(4) -0.0013(4)
C17 0.0296(5) 0.0223(5) 0.0249(5) 0.0043(4) -0.0028(4) -0.0045(4)
C18 0.0266(5) 0.0222(5) 0.0206(5) 0.0027(4) -0.0008(4) -0.0017(4)
C19 0.0267(5) 0.0224(5) 0.0214(5) 0.0032(4) -0.0008(4) -0.0022(4)
C20 0.0309(5) 0.0274(5) 0.0237(5) 0.0035(4) -0.0022(4) -0.0070(4)
C21 0.0221(5) 0.0301(5) 0.0226(5) 0.0020(4) -0.0007(4) -0.0032(4)
C22 0.0216(5) 0.0292(5) 0.0225(5) -0.0013(4) -0.0004(4) 0.0029(4)
C23 0.0177(4) 0.0263(5) 0.0208(5) -0.0012(4) 0.0035(4) 0.0013(4)
C24 0.0247(5) 0.0241(5) 0.0223(5) -0.0059(4) 0.0017(4) -0.0022(4)
C25 0.0256(5) 0.0193(5) 0.0263(5) -0.0021(4) 0.0044(4) -0.0012(4)
C26 0.0189(4) 0.0217(5) 0.0208(5) -0.0016(4) 0.0036(4) -0.0005(4)
C27 0.0219(5) 0.0203(5) 0.0223(5) -0.0029(4) 0.0019(4) -0.0013(4)
C28 0.0229(5) 0.0196(5) 0.0248(5) -0.0005(4) 0.0029(4) 0.0005(4)
C29 0.0216(5) 0.0193(5) 0.0255(5) 0.0003(4) 0.0057(4) -0.0006(4)
C30 0.0198(4) 0.0213(5) 0.0218(5) 0.0017(4) 0.0038(4) 0.0007(4)
C31 0.0194(4) 0.0261(5) 0.0182(4) 0.0007(4) 0.0011(3) 0.0010(4)
C32 0.0219(5) 0.0239(5) 0.0224(5) 0.0018(4) 0.0040(4) -0.0009(4)
C33 0.0267(5) 0.0238(5) 0.0213(5) 0.0053(4) 0.0021(4) 0.0017(4)
C34 0.0251(5) 0.0241(5) 0.0225(5) 0.0035(4) 0.0024(4) -0.0007(4)
C35 0.0231(5) 0.0226(5) 0.0224(5) 0.0025(4) 0.0045(4) 0.0002(4)
C36 0.0247(5) 0.0223(5) 0.0223(5) 0.0030(4) 0.0030(4) 0.0004(4)
C37 0.0239(5) 0.0228(5) 0.0243(5) 0.0031(4) 0.0025(4) 0.0015(4)
C38 0.0310(5) 0.0287(6) 0.0259(5) 0.0024(4) -0.0011(4) 0.0009(4)
N1 0.0332(5) 0.0241(5) 0.0264(4) 0.0000(4) 0.0029(4) -0.0036(4)
N2 0.0317(5) 0.0248(5) 0.0276(4) -0.0029(4) 0.0007(4) 0.0012(4)
O1 0.0279(4) 0.0211(4) 0.0179(3) 0.0032(3) 0.0007(3) -0.0008(3)
O2 0.0463(5) 0.0195(4) 0.0228(4) 0.0020(3) 0.0002(3) -0.0005(3)
O3 0.0427(4) 0.0216(4) 0.0289(4) 0.0030(3) -0.0023(3) -0.0007(3)
O4 0.0284(4) 0.0235(4) 0.0198(3) 0.0027(3) -0.0014(3) 0.0004(3)

loop_
_atom_type_symbol
_atom_type_description
_atom_type_scat_dispersion_real
_atom_type_scat_dispersion_imag
_atom_type_scat_source
C C 0.0181 0.0091 'International Tables Vol C Tables 4.2.6.8 and 6.1.1.4'
H H 0.0000 0.0000 'International Tables Vol C Tables 4.2.6.8 and 6.1.1.4'
N N 0.0311 0.0180 'International Tables Vol C Tables 4.2.6.8 and 6.1.1.4'
O O 0.0492 0.0322 'International Tables Vol C Tables 4.2.6.8 and 6.1.1.4'

loop_
_geom_angle_atom_site_label_1
_geom_angle_atom_site_label_2
_geom_angle_atom_site_label_3
_geom_angle
C2 C1 H1A 109.5
C2 C1 H1B 109.5
H1A C1 H1B 109.5
C2 C1 H1C 109.5
H1A C1 H1C 109.5
H1B C1 H1C 109.5
C1 C2 C3 112.30(9)
C1 C2 H2A 109.1
C3 C2 H2A 109.1
C1 C2 H2B 109.1
C3 C2 H2B 109.1
H2A C2 H2B 107.9
C2 C3 C4 113.98(8)
C2 C3 H3A 108.8
C4 C3 H3A 108.8
C2 C3 H3B 108.8
C4 C3 H3B 108.8
H3A C3 H3B 107.7
C3 C4 C5 112.52(8)
C3 C4 H4A 109.1
C5 C4 H4A 109.1
C3 C4 H4B 109.1
C5 C4 H4B 109.1
H4A C4 H4B 107.8
C6 C5 C4 110.43(8)
C6 C5 H5A 109.6
C4 C5 H5A 109.6
C6 C5 H5B 109.6
C4 C5 H5B 109.6
H5A C5 H5B 108.1
O1 C6 C5 108.77(8)
O1 C6 H6A 109.9
C5 C6 H6A 109.9
O1 C6 H6B 109.9
C5 C6 H6B 109.9
H6A C6 H6B 108.3
O2 C7 O1 124.36(9)
O2 C7 C8 122.59(9)
O1 C7 C8 113.05(8)
C10 C8 C9 125.02(9)
C10 C8 C7 116.63(9)
C9 C8 C7 118.34(8)
N1 C9 C8 179.35(11)
C8 C10 C11 132.14(9)
C8 C10 H10 113.9
C11 C10 H10 113.9
C16 C11 C12 118.06(9)
C16 C11 C10 116.55(9)
C12 C11 C10 125.39(9)
C13 C12 C11 120.24(9)
C13 C12 H12 119.9
C11 C12 H12 119.9
C12 C13 C14 121.82(9)
C12 C13 H13 119.1
C14 C13 H13 119.1
C15 C14 C13 117.96(9)
C15 C14 C17 122.96(9)
C13 C14 C17 119.08(9)
C16 C15 C14 120.73(9)
C16 C15 H15 119.6
C14 C15 H15 119.6
C15 C16 C11 121.19(9)
C15 C16 H16 119.4
C11 C16 H16 119.4
C14 C17 C18 115.97(8)
C14 C17 H17A 108.3
C18 C17 H17A 108.3
C14 C17 H17B 108.3
C18 C17 H17B 108.3
H17A C17 H17B 107.4
C17 C18 C19 112.95(8)
C17 C18 H18A 109.0
C19 C18 H18A 109.0
C17 C18 H18B 109.0
C19 C18 H18B 109.0
H18A C18 H18B 107.8
C20 C19 C18 111.92(8)
C20 C19 H19A 109.2
C18 C19 H19A 109.2
C20 C19 H19B 109.2
C18 C19 H19B 109.2
H19A C19 H19B 107.9
C19 C20 C21 114.44(8)
C19 C20 H20A 108.6
C21 C20 H20A 108.6
C19 C20 H20B 108.6
C21 C20 H20B 108.6
H20A C20 H20B 107.6
C20 C21 C22 113.14(8)
C20 C21 H21A 109.0
C22 C21 H21A 109.0
C20 C21 H21B 109.0
C22 C21 H21B 109.0
H21A C21 H21B 107.8
C23 C22 C21 110.98(8)
C23 C22 H22A 109.4
C21 C22 H22A 109.4
C23 C22 H22B 109.4
C21 C22 H22B 109.4
H22A C22 H22B 108.0
C24 C23 C28 118.40(9)
C24 C23 C22 121.04(9)
C28 C23 C22 120.49(9)
C25 C24 C23 120.83(9)
C25 C24 H24 119.6
C23 C24 H24 119.6
C24 C25 C26 120.92(9)
C24 C25 H25 119.5
C26 C25 H25 119.5
C25 C26 C27 118.19(9)
C25 C26 C29 116.70(9)
C27 C26 C29 125.11(9)
C28 C27 C26 120.19(9)
C28 C27 H27 119.9
C26 C27 H27 119.9
C27 C28 C23 121.45(9)
C27 C28 H28 119.3
C23 C28 H28 119.3
C30 C29 C26 132.38(9)
C30 C29 H29 113.8
C26 C29 H29 113.8
C29 C30 C31 124.95(9)
C29 C30 C32 117.04(9)
C31 C30 C32 118.01(8)
N2 C31 C30 179.88(14)
O3 C32 O4 124.06(9)
O3 C32 C30 123.27(9)
O4 C32 C30 112.67(8)
O4 C33 C34 108.64(8)
O4 C33 H33A 110.0
C34 C33 H33A 110.0
O4 C33 H33B 110.0
C34 C33 H33B 110.0
H33A C33 H33B 108.3
C33 C34 C35 110.03(8)
C33 C34 H34A 109.7
C35 C34 H34A 109.7
C33 C34 H34B 109.7
C35 C34 H34B 109.7
H34A C34 H34B 108.2
C36 C35 C34 113.45(8)
C36 C35 H35A 108.9
C34 C35 H35A 108.9
C36 C35 H35B 108.9
C34 C35 H35B 108.9
H35A C35 H35B 107.7
C35 C36 C37 112.55(8)
C35 C36 H36A 109.1
C37 C36 H36A 109.1
C35 C36 H36B 109.1
C37 C36 H36B 109.1
H36A C36 H36B 107.8
C38 C37 C36 113.26(8)
C38 C37 H37A 108.9
C36 C37 H37A 108.9
C38 C37 H37B 108.9
C36 C37 H37B 108.9
H37A C37 H37B 107.7
C37 C38 H38A 109.5
C37 C38 H38B 109.5
H38A C38 H38B 109.5
C37 C38 H38C 109.5
H38A C38 H38C 109.5
H38B C38 H38C 109.5
C7 O1 C6 113.92(7)
C32 O4 C33 114.35(8)

loop_
_geom_bond_atom_site_label_1
_geom_bond_atom_site_label_2
_geom_bond_distance
C1 C2 1.5247(14)
C1 H1A 0.9800
C1 H1B 0.9800
C1 H1C 0.9800
C2 C3 1.5253(13)
C2 H2A 0.9900
C2 H2B 0.9900
C3 C4 1.5267(13)
C3 H3A 0.9900
C3 H3B 0.9900
C4 C5 1.5279(13)
C4 H4A 0.9900
C4 H4B 0.9900
C5 C6 1.5066(13)
C5 H5A 0.9900
C5 H5B 0.9900
C6 O1 1.4623(11)
C6 H6A 0.9900
C6 H6B 0.9900
C7 O2 1.2055(12)
C7 O1 1.3328(12)
C7 C8 1.4959(13)
C8 C10 1.3523(13)
C8 C9 1.4351(13)
C9 N1 1.1489(14)
C10 C11 1.4534(13)
C10 H10 0.9500
C11 C16 1.4005(14)
C11 C12 1.4056(13)
C12 C13 1.3812(13)
C12 H12 0.9500
C13 C14 1.3982(14)
C13 H13 0.9500
C14 C15 1.3949(14)
C14 C17 1.5109(13)
C15 C16 1.3883(14)
C15 H15 0.9500
C16 H16 0.9500
C17 C18 1.5166(13)
C17 H17A 0.9900
C17 H17B 0.9900
C18 C19 1.5251(13)
C18 H18A 0.9900
C18 H18B 0.9900
C19 C20 1.5221(13)
C19 H19A 0.9900
C19 H19B 0.9900
C20 C21 1.5259(13)
C20 H20A 0.9900
C20 H20B 0.9900
C21 C22 1.5312(14)
C21 H21A 0.9900
C21 H21B 0.9900
C22 C23 1.5020(13)
C22 H22A 0.9900
C22 H22B 0.9900
C23 C24 1.3933(14)
C23 C28 1.3956(14)
C24 C25 1.3825(14)
C24 H24 0.9500
C25 C26 1.4044(13)
C25 H25 0.9500
C26 C27 1.4070(14)
C26 C29 1.4466(13)
C27 C28 1.3823(13)
C27 H27 0.9500
C28 H28 0.9500
C29 C30 1.3513(14)
C29 H29 0.9500
C30 C31 1.4364(14)
C30 C32 1.4920(13)
C31 N2 1.1482(14)
C32 O3 1.2046(13)
C32 O4 1.3384(12)
C33 O4 1.4608(11)
C33 C34 1.5069(14)
C33 H33A 0.9900
C33 H33B 0.9900
C34 C35 1.5269(13)
C34 H34A 0.9900
C34 H34B 0.9900
C35 C36 1.5233(13)
C35 H35A 0.9900
C35 H35B 0.9900
C36 C37 1.5257(13)
C36 H36A 0.9900
C36 H36B 0.9900
C37 C38 1.5222(14)
C37 H37A 0.9900
C37 H37B 0.9900
C38 H38A 0.9800
C38 H38B 0.9800
C38 H38C 0.9800

loop_
_geom_torsion_atom_site_label_1
_geom_torsion_atom_site_label_2
_geom_torsion_atom_site_label_3
_geom_torsion_atom_site_label_4
_geom_torsion
C1 C2 C3 C4 179.31(8)
C2 C3 C4 C5 -176.29(8)
C3 C4 C5 C6 177.82(8)
C4 C5 C6 O1 -179.74(7)
O2 C7 C8 C10 0.77(14)
O1 C7 C8 C10 -179.48(8)
O2 C7 C8 C9 -178.27(9)
O1 C7 C8 C9 1.49(12)
C9 C8 C10 C11 0.25(17)
C7 C8 C10 C11 -178.72(9)
C8 C10 C11 C16 176.41(10)
C8 C10 C11 C12 -3.46(17)
C16 C11 C12 C13 -0.20(14)
C10 C11 C12 C13 179.67(9)
C11 C12 C13 C14 -0.20(14)
C12 C13 C14 C15 0.37(14)
C12 C13 C14 C17 -179.97(9)
C13 C14 C15 C16 -0.14(15)
C17 C14 C15 C16 -179.78(10)
C14 C15 C16 C11 -0.26(16)
C12 C11 C16 C15 0.43(15)
C10 C11 C16 C15 -179.45(9)
C15 C14 C17 C18 18.48(15)
C13 C14 C17 C18 -161.16(9)
C14 C17 C18 C19 175.41(9)
C17 C18 C19 C20 -174.66(9)
C18 C19 C20 C21 -177.04(9)
C19 C20 C21 C22 69.78(12)
C20 C21 C22 C23 174.80(9)
C21 C22 C23 C24 89.52(11)
C21 C22 C23 C28 -87.25(11)
C28 C23 C24 C25 0.19(15)
C22 C23 C24 C25 -176.64(9)
C23 C24 C25 C26 -1.38(15)
C24 C25 C26 C27 1.26(14)
C24 C25 C26 C29 -179.27(9)
C25 C26 C27 C28 0.01(14)
C29 C26 C27 C28 -179.40(9)
C26 C27 C28 C23 -1.20(15)
C24 C23 C28 C27 1.10(14)
C22 C23 C28 C27 177.95(9)
C25 C26 C29 C30 176.94(10)
C27 C26 C29 C30 -3.63(17)
C26 C29 C30 C31 -0.98(17)
C26 C29 C30 C32 179.50(9)
C29 C30 C32 O3 2.12(15)
C31 C30 C32 O3 -177.43(10)
C29 C30 C32 O4 -177.66(8)
C31 C30 C32 O4 2.79(12)
O4 C33 C34 C35 -176.48(8)
C33 C34 C35 C36 -177.33(8)
C34 C35 C36 C37 179.77(8)
C35 C36 C37 C38 177.27(8)
O2 C7 O1 C6 -1.44(14)
C8 C7 O1 C6 178.81(8)
C5 C6 O1 C7 -178.74(8)
O3 C32 O4 C33 1.31(14)
C30 C32 O4 C33 -178.91(8)
C34 C33 O4 C32 -179.89(8)
